data_7159904
loop_
_publ_author_name
'Arai, Shigeru'
'Nakazawa, Koichi'
'Yang, Xiao-Fei'
'Nakajima, Masaya'
'Harada, Shinji'
'Nishida, Atsushi'

_publ_section_title
;
 Nickel-catalysed regio- and stereoselective hydrocyanation of alkynoates
 and its mechanistic insights proposed by DFT calculations.
;
_journal_issue 18
_journal_name_full 'Organic &amp; biomolecular chemistry'
_journal_page_first 3606
_journal_page_last 3610
_journal_paper_doi 10.1039/d4ob00380b
_journal_volume 22
_journal_year 2024
_chemical_formula_moiety 'C11 H10 N2 O2'
_chemical_formula_sum 'C11 H10 N2 O2'
_chemical_formula_weight 202.21
_space_group_IT_number 15
_space_group_name_Hall '-C 2yc'
_space_group_name_H-M_alt 'C 1 2/c 1'
_symmetry_cell_setting monoclinic
_symmetry_Int_Tables_number 15
_symmetry_space_group_name_Hall '-C 2yc'
_symmetry_space_group_name_H-M 'C 1 2/c 1'
_atom_sites_solution_hydrogens geom
_atom_sites_solution_primary direct
_atom_sites_solution_secondary difmap
_audit_update_record
;
2024-01-10 deposited with the CCDC.	2024-04-09 downloaded from the CCDC.
;
_cell_angle_alpha 90.0000
_cell_angle_beta 94.7721(17)
_cell_angle_gamma 90.0000
_cell_formula_units_Z 8
_cell_length_a 25.8200(6)
_cell_length_b 6.09696(14)
_cell_length_c 12.7480(3)
_cell_measurement_reflns_used 3052
_cell_measurement_temperature 93
_cell_measurement_theta_max 68.19
_cell_measurement_theta_min 3.44
_cell_volume 1999.88(8)
_computing_cell_refinement 'RAPID AUTO'
_computing_data_collection 'RAPID AUTO (Rigaku, ????)'
_computing_data_reduction 'RAPID AUTO'
_computing_molecular_graphics 'CrystalStructure 4.0'
_computing_publication_material 'CrystalStructure 4.0 (Rigaku, 2010)'
_computing_structure_refinement 'SHELXL97 (Sheldrick, 2008)'
_computing_structure_solution 'Il Milione (Burla, et al., 2007)'
_diffrn_ambient_temperature 93
_diffrn_detector_area_resol_mean 10.000
_diffrn_measured_fraction_theta_full 0.999
_diffrn_measured_fraction_theta_max 0.999
_diffrn_measurement_device_type 'Rigaku R-AXIS RAPID'
_diffrn_measurement_method \w
_diffrn_radiation_type 'Cu K\a'
_diffrn_radiation_wavelength 1.54187
_diffrn_reflns_av_R_equivalents 0.0622
_diffrn_reflns_limit_h_max 30
_diffrn_reflns_limit_h_min -30
_diffrn_reflns_limit_k_max 7
_diffrn_reflns_limit_k_min -7
_diffrn_reflns_limit_l_max 15
_diffrn_reflns_limit_l_min -15
_diffrn_reflns_number 10069
_diffrn_reflns_theta_full 68.25
_diffrn_reflns_theta_max 68.25
_diffrn_standards_number 0
_exptl_absorpt_coefficient_mu 0.781
_exptl_absorpt_correction_T_max 0.925
_exptl_absorpt_correction_T_min 0.745
_exptl_absorpt_correction_type multi-scan
_exptl_absorpt_process_details 'ABSCOR (Rigaku, 1995)'
_exptl_crystal_colour colorless
_exptl_crystal_density_diffrn 1.343
_exptl_crystal_density_method 'not measured'
_exptl_crystal_description prism
_exptl_crystal_F_000 848.00
_exptl_crystal_size_max 0.400
_exptl_crystal_size_mid 0.300
_exptl_crystal_size_min 0.100
_refine_diff_density_max 0.190
_refine_diff_density_min -0.300
_refine_ls_extinction_method none
_refine_ls_goodness_of_fit_ref 1.027
_refine_ls_hydrogen_treatment constr
_refine_ls_number_parameters 136
_refine_ls_number_reflns 1826
_refine_ls_number_restraints 0
_refine_ls_R_factor_gt 0.0425
_refine_ls_shift/su_max 0.000
_refine_ls_structure_factor_coef Fsqd
_refine_ls_weighting_details 'w = 1/[\s^2^(Fo^2^)+(0.0635P)^2^+0.0000P] where P=(Fo^2^+2Fc^2^)/3'
_refine_ls_weighting_scheme calc
_refine_ls_wR_factor_ref 0.1085
_reflns_number_gt 1449
_reflns_number_total 1826
_reflns_threshold_expression F^2^>2.0\s(F^2^)
_cod_data_source_file d4ob00380b2.cif
_cod_data_source_block 130510hoshi1
_cod_depositor_comments 'Adding full bibliography for 7159904.cif.'
_cod_original_cell_volume 1999.88(9)
_cod_database_code 7159904

loop_
_symmetry_equiv_pos_site_id
_symmetry_equiv_pos_as_xyz
1 +X,+Y,+Z
2 -X,+Y,1/2-Z
3 -X,-Y,-Z
4 +X,-Y,1/2+Z
5 1/2+X,1/2+Y,+Z
6 1/2-X,1/2+Y,1/2-Z
7 1/2-X,1/2-Y,-Z
8 1/2+X,1/2-Y,1/2+Z

loop_
_atom_site_label
_atom_site_type_symbol
_atom_site_fract_x
_atom_site_fract_y
_atom_site_fract_z
_atom_site_U_iso_or_equiv
_atom_site_adp_type
_atom_site_occupancy
_atom_site_symmetry_multiplicity
_atom_site_calc_flag
_atom_site_refinement_flags
_atom_site_disorder_assembly
_atom_site_disorder_group
O1 O 0.02095(3) 0.12455(15) 0.11329(7) 0.0219(3) Uani 1.0 8 d . . .
O2 O 0.06017(3) 0.45466(15) 0.12334(8) 0.0268(3) Uani 1.0 8 d . . .
N10 N 0.23712(5) -0.0609(2) 0.14116(10) 0.0317(4) Uani 1.0 8 d . . .
N12 N -0.11855(4) 0.17958(18) 0.10370(8) 0.0215(3) Uani 1.0 8 d . . .
C3 C 0.17446(5) 0.4430(3) 0.11087(12) 0.0287(4) Uani 1.0 8 d . . .
C4 C 0.15874(5) 0.2075(2) 0.12372(10) 0.0203(4) Uani 1.0 8 d . . .
C5 C 0.11097(5) 0.1239(3) 0.12749(10) 0.0206(4) Uani 1.0 8 d . . .
C6 C 0.06307(5) 0.2568(3) 0.12115(10) 0.0195(3) Uani 1.0 8 d . . .
C7 C 0.20170(5) 0.0539(3) 0.13328(11) 0.0231(4) Uani 1.0 8 d . . .
C8 C -0.02823(5) 0.2389(3) 0.10261(11) 0.0230(4) Uani 1.0 8 d . . .
C9 C -0.07199(5) 0.0812(3) 0.11558(10) 0.0190(3) Uani 1.0 8 d . . .
C11 C -0.06559(5) -0.1401(3) 0.13874(10) 0.0212(4) Uani 1.0 8 d . . .
C13 C -0.10939(5) -0.2656(3) 0.14992(10) 0.0231(4) Uani 1.0 8 d . . .
C14 C -0.15784(5) -0.1660(3) 0.13803(10) 0.0226(4) Uani 1.0 8 d . . .
C15 C -0.16051(5) 0.0559(2) 0.11546(10) 0.0218(4) Uani 1.0 8 d . . .
H3A H 0.2004 0.4522 0.0591 0.0345 Uiso 1.0 8 calc R . .
H3B H 0.1893 0.5003 0.1786 0.0345 Uiso 1.0 8 calc R . .
H3C H 0.1439 0.5300 0.0864 0.0345 Uiso 1.0 8 calc R . .
H5 H 0.1077 -0.0304 0.1347 0.0247 Uiso 1.0 8 calc R . .
H8A H -0.0330 0.3089 0.0324 0.0276 Uiso 1.0 8 calc R . .
H8B H -0.0284 0.3556 0.1566 0.0276 Uiso 1.0 8 calc R . .
H11 H -0.0319 -0.2037 0.1467 0.0255 Uiso 1.0 8 calc R . .
H13 H -0.1064 -0.4176 0.1655 0.0277 Uiso 1.0 8 calc R . .
H14 H -0.1886 -0.2485 0.1452 0.0271 Uiso 1.0 8 calc R . .
H15 H -0.1937 0.1238 0.1079 0.0262 Uiso 1.0 8 calc R . .

loop_
_atom_site_aniso_label
_atom_site_aniso_U_11
_atom_site_aniso_U_22
_atom_site_aniso_U_33
_atom_site_aniso_U_12
_atom_site_aniso_U_13
_atom_site_aniso_U_23
O1 0.0158(5) 0.0200(5) 0.0301(6) 0.0013(4) 0.0021(4) 0.0016(4)
O2 0.0232(6) 0.0207(6) 0.0366(7) -0.0003(4) 0.0028(5) -0.0005(5)
N10 0.0217(7) 0.0281(7) 0.0456(9) 0.0006(6) 0.0039(6) -0.0005(6)
N12 0.0196(6) 0.0197(6) 0.0252(7) 0.0013(5) 0.0024(5) -0.0015(5)
C3 0.0234(8) 0.0244(8) 0.0384(10) -0.0036(6) 0.0030(7) -0.0015(7)
C4 0.0197(7) 0.0232(8) 0.0179(7) 0.0010(6) 0.0011(6) -0.0008(6)
C5 0.0226(8) 0.0210(7) 0.0182(8) 0.0006(6) 0.0023(6) 0.0018(6)
C6 0.0209(7) 0.0217(7) 0.0161(7) -0.0025(6) 0.0020(6) 0.0017(6)
C7 0.0205(8) 0.0230(8) 0.0260(8) -0.0046(6) 0.0036(6) -0.0004(6)
C8 0.0179(7) 0.0193(7) 0.0319(9) 0.0027(6) 0.0028(6) 0.0027(6)
C9 0.0204(7) 0.0198(7) 0.0170(7) 0.0006(6) 0.0022(6) -0.0016(6)
C11 0.0206(7) 0.0213(7) 0.0219(8) 0.0033(6) 0.0027(6) 0.0001(6)
C13 0.0291(8) 0.0164(7) 0.0242(8) -0.0003(6) 0.0052(6) 0.0003(6)
C14 0.0220(8) 0.0245(8) 0.0216(8) -0.0043(6) 0.0040(6) -0.0028(6)
C15 0.0190(7) 0.0236(8) 0.0231(8) 0.0005(6) 0.0026(6) -0.0039(6)

loop_
_atom_type_symbol
_atom_type_description
_atom_type_scat_dispersion_real
_atom_type_scat_dispersion_imag
_atom_type_scat_source
C C 0.0181 0.0091
;
International Tables for Crystallography
(1992, Vol. C, Tables 4.2.6.8 and 6.1.1.4)
;
H H 0.0000 0.0000
;
International Tables for Crystallography
(1992, Vol. C, Table 6.1.1.4)
;
O O 0.0492 0.0322
;
International Tables for Crystallography
(1992, Vol. C, Tables 4.2.6.8 and 6.1.1.4)
;
N N 0.0311 0.0180
;
International Tables for Crystallography
(1992, Vol. C, Tables 4.2.6.8 and 6.1.1.4)
;

loop_
_geom_angle_atom_site_label_1
_geom_angle_atom_site_label_2
_geom_angle_atom_site_label_3
_geom_angle
_geom_angle_publ_flag
_geom_angle_site_symmetry_1
_geom_angle_site_symmetry_2
_geom_angle_site_symmetry_3
C6 O1 C8 114.49(10) yes . . .
C9 N12 C15 117.49(12) yes . . .
C3 C4 C5 128.66(12) yes . . .
C3 C4 C7 114.48(12) yes . . .
C5 C4 C7 116.86(12) yes . . .
C4 C5 C6 124.02(13) yes . . .
O1 C6 O2 123.11(12) yes . . .
O1 C6 C5 110.01(12) yes . . .
O2 C6 C5 126.87(12) yes . . .
N10 C7 C4 177.25(15) yes . . .
O1 C8 C9 110.09(11) yes . . .
N12 C9 C8 112.10(12) yes . . .
N12 C9 C11 123.29(12) yes . . .
C8 C9 C11 124.61(12) yes . . .
C9 C11 C13 118.42(12) yes . . .
C11 C13 C14 118.97(13) yes . . .
C13 C14 C15 118.65(13) yes . . .
N12 C15 C14 123.18(12) yes . . .
C4 C3 H3A 109.469 no . . .
C4 C3 H3B 109.471 no . . .
C4 C3 H3C 109.466 no . . .
H3A C3 H3B 109.481 no . . .
H3A C3 H3C 109.470 no . . .
H3B C3 H3C 109.471 no . . .
C4 C5 H5 117.991 no . . .
C6 C5 H5 117.987 no . . .
O1 C8 H8A 109.644 no . . .
O1 C8 H8B 109.639 no . . .
C9 C8 H8A 109.643 no . . .
C9 C8 H8B 109.647 no . . .
H8A C8 H8B 108.149 no . . .
C9 C11 H11 120.794 no . . .
C13 C11 H11 120.786 no . . .
C11 C13 H13 120.520 no . . .
C14 C13 H13 120.506 no . . .
C13 C14 H14 120.670 no . . .
C15 C14 H14 120.685 no . . .
N12 C15 H15 118.406 no . . .
C14 C15 H15 118.410 no . . .

loop_
_geom_bond_atom_site_label_1
_geom_bond_atom_site_label_2
_geom_bond_distance
_geom_bond_publ_flag
_geom_bond_site_symmetry_1
_geom_bond_site_symmetry_2
O1 C6 1.3510(16) yes . .
O1 C8 1.4451(16) yes . .
O2 C6 1.2090(17) yes . .
N10 C7 1.1494(19) yes . .
N12 C9 1.3409(17) yes . .
N12 C15 1.3387(17) yes . .
C3 C4 1.5047(19) yes . .
C4 C5 1.3391(19) yes . .
C4 C7 1.4492(19) yes . .
C5 C6 1.4751(19) yes . .
C8 C9 1.5034(19) yes . .
C9 C11 1.3875(19) yes . .
C11 C13 1.3826(19) yes . .
C13 C14 1.3874(19) yes . .
C14 C15 1.3836(19) yes . .
C3 H3A 0.980 no . .
C3 H3B 0.980 no . .
C3 H3C 0.980 no . .
C5 H5 0.950 no . .
C8 H8A 0.990 no . .
C8 H8B 0.990 no . .
C11 H11 0.950 no . .
C13 H13 0.950 no . .
C14 H14 0.950 no . .
C15 H15 0.950 no . .

loop_
_geom_contact_atom_site_label_1
_geom_contact_atom_site_label_2
_geom_contact_distance
_geom_contact_publ_flag
_geom_contact_site_symmetry_1
_geom_contact_site_symmetry_2
O1 C4 3.5850(15) no . .
O1 C11 2.7967(16) no . .
O2 C3 2.9693(16) no . .
O2 C4 2.9573(16) no . .
O2 C8 2.6286(16) no . .
N10 C3 3.4789(19) no . .
N10 C5 3.4374(19) no . .
N12 C13 2.7831(18) no . .
C3 C6 3.1049(19) no . .
C9 C14 2.7151(19) no . .
C11 C15 2.7204(19) no . .
O1 O1 3.3616(13) no . 3_555
O1 C8 3.5507(17) no . 3_555
O1 C9 3.5302(16) no . 3_555
O1 C11 3.5037(16) no . 3_555
O2 C8 3.4745(17) no . 3_565
O2 C13 3.5027(16) no . 2_565
N10 C3 3.4366(19) no . 1_545
N10 C15 3.5632(19) no . 5_545
N12 C5 3.4329(17) no . 2_555
N12 C5 3.4993(17) no . 3_555
N12 C13 3.4387(18) no . 1_565
C3 N10 3.4366(19) no . 1_565
C3 C14 3.589(2) no . 3_555
C4 C14 3.3445(18) no . 3_555
C4 C15 3.4477(18) no . 2_555
C4 C15 3.4499(19) no . 3_555
C5 N12 3.4329(17) no . 2_555
C5 N12 3.4993(17) no . 3_555
C5 C9 3.5153(19) no . 2_555
C5 C9 3.4146(18) no . 3_555
C5 C11 3.4985(18) no . 3_555
C5 C14 3.5948(18) no . 2_555
C5 C15 3.4422(18) no . 2_555
C6 C9 3.5122(19) no . 2_555
C6 C11 3.3946(19) no . 3_555
C7 C14 3.483(2) no . 2_555
C7 C15 3.458(2) no . 2_555
C7 C15 3.3276(19) no . 3_555
C8 O1 3.5507(17) no . 3_555
C8 O2 3.4745(17) no . 3_565
C9 O1 3.5302(16) no . 3_555
C9 C5 3.5153(19) no . 2_555
C9 C5 3.4146(18) no . 3_555
C9 C6 3.5122(19) no . 2_555
C11 O1 3.5037(16) no . 3_555
C11 C5 3.4985(18) no . 3_555
C11 C6 3.3946(19) no . 3_555
C13 O2 3.5027(16) no . 2_545
C13 N12 3.4387(18) no . 1_545
C14 C3 3.589(2) no . 3_555
C14 C4 3.3445(18) no . 3_555
C14 C5 3.5948(18) no . 2_555
C14 C7 3.483(2) no . 2_555
C15 N10 3.5632(19) no . 5_455
C15 C4 3.4477(18) no . 2_555
C15 C4 3.4499(19) no . 3_555
C15 C5 3.4422(18) no . 2_555
C15 C7 3.458(2) no . 2_555
C15 C7 3.3276(19) no . 3_555
O1 H5 2.4261 no . .
O1 H11 2.4796 no . .
O2 H3B 3.3620 no . .
O2 H3C 2.2963 no . .
O2 H5 3.2010 no . .
O2 H8A 2.7317 no . .
O2 H8B 2.4366 no . .
N10 H3A 3.4078 no . .
N10 H5 3.3402 no . .
N12 H8A 2.5800 no . .
N12 H8B 2.6004 no . .
N12 H11 3.2499 no . .
N12 H14 3.2432 no . .
C3 H5 3.3883 no . .
C5 H3A 3.2299 no . .
C5 H3B 3.0925 no . .
C5 H3C 2.6830 no . .
C6 H3C 2.7343 no . .
C6 H8A 2.6593 no . .
C6 H8B 2.5146 no . .
C7 H3A 2.6050 no . .
C7 H3B 2.8062 no . .
C7 H3C 3.2958 no . .
C7 H5 2.4817 no . .
C8 H11 2.7601 no . .
C9 H13 3.2456 no . .
C9 H15 3.1475 no . .
C11 H8A 3.1977 no . .
C11 H8B 3.1731 no . .
C11 H14 3.2507 no . .
C13 H15 3.2355 no . .
C14 H11 3.2521 no . .
C15 H13 3.2478 no . .
H8A H11 3.4476 no . .
H8B H11 3.4135 no . .
H11 H13 2.3513 no . .
H13 H14 2.3542 no . .
H14 H15 2.3204 no . .
O1 H8A 3.2597 no . 3_555
O1 H8B 3.2455 no . 2_555
O1 H11 3.3847 no . 3_555
O2 H5 3.3698 no . 1_565
O2 H8A 2.5059 no . 3_565
O2 H8B 3.0481 no . 2_555
O2 H11 3.1934 no . 1_565
O2 H13 2.9564 no . 2_565
N10 H3A 3.2619 no . 1_545
N10 H3A 3.2010 no . 7_555
N10 H3B 3.0012 no . 1_545
N10 H3B 2.8806 no . 6_545
N10 H3C 3.4964 no . 1_545
N10 H14 3.2960 no . 2_555
N10 H14 2.7014 no . 5_555
N10 H15 3.3006 no . 3_555
N10 H15 2.6813 no . 5_545
N12 H3C 3.0291 no . 3_565
N12 H5 3.5616 no . 2_555
N12 H5 3.2065 no . 3_555
N12 H13 2.5903 no . 1_565
C3 H13 3.5741 no . 2_565
C3 H14 3.5208 no . 3_555
C3 H15 3.5804 no . 5_555
C4 H14 3.5847 no . 3_555
C4 H15 3.5021 no . 2_555
C6 H8A 3.3454 no . 3_565
C6 H8B 3.1005 no . 2_555
C6 H11 3.4577 no . 3_555
C6 H13 3.4756 no . 2_565
C7 H3B 3.4439 no . 1_545
C7 H3B 3.5568 no . 6_545
C7 H3C 3.5554 no . 1_545
C7 H14 3.4126 no . 2_555
C7 H14 3.0713 no . 5_555
C7 H15 3.3496 no . 2_555
C7 H15 3.2506 no . 3_555
C8 H8B 3.3647 no . 2_555
C8 H11 3.4469 no . 1_565
C8 H13 3.0606 no . 1_565
C9 H5 3.4552 no . 2_555
C9 H5 3.2613 no . 3_555
C9 H13 3.2597 no . 1_565
C11 H5 3.2397 no . 2_555
C11 H8B 3.2239 no . 1_545
C11 H11 3.5811 no . 2_555
C13 H3A 3.5886 no . 3_555
C13 H3B 3.4386 no . 2_545
C13 H3C 3.4678 no . 3_555
C13 H5 3.0947 no . 2_555
C13 H8B 3.1121 no . 1_545
C14 H3A 3.1797 no . 3_555
C14 H3B 3.2524 no . 2_545
C14 H5 3.1825 no . 2_555
C15 H5 3.3995 no . 2_555
C15 H5 3.5740 no . 3_555
C15 H13 3.5380 no . 1_565
H3A N10 3.2619 no . 1_565
H3A N10 3.2010 no . 7_555
H3A C13 3.5886 no . 3_555
H3A C14 3.1797 no . 3_555
H3A H14 2.8795 no . 3_555
H3A H14 3.2246 no . 5_555
H3A H15 3.3452 no . 3_565
H3A H15 2.9444 no . 5_555
H3B N10 3.0012 no . 1_565
H3B N10 2.8806 no . 6_555
H3B C7 3.4439 no . 1_565
H3B C7 3.5568 no . 6_555
H3B C13 3.4386 no . 2_565
H3B C14 3.2524 no . 2_565
H3B H5 3.5696 no . 1_565
H3B H13 3.0813 no . 2_565
H3B H14 2.7193 no . 2_565
H3B H14 3.5566 no . 5_555
H3B H15 3.5544 no . 2_555
H3B H15 3.3091 no . 5_555
H3C N10 3.4964 no . 1_565
H3C N12 3.0291 no . 3_565
H3C C7 3.5554 no . 1_565
H3C C13 3.4678 no . 3_555
H3C H5 2.9204 no . 1_565
H3C H8A 3.2756 no . 3_565
H3C H13 3.3983 no . 2_565
H3C H13 3.3477 no . 3_555
H3C H15 3.5757 no . 3_565
H5 O2 3.3698 no . 1_545
H5 N12 3.5616 no . 2_555
H5 N12 3.2065 no . 3_555
H5 C9 3.4552 no . 2_555
H5 C9 3.2613 no . 3_555
H5 C11 3.2397 no . 2_555
H5 C13 3.0947 no . 2_555
H5 C14 3.1825 no . 2_555
H5 C15 3.3995 no . 2_555
H5 C15 3.5740 no . 3_555
H5 H3B 3.5696 no . 1_545
H5 H3C 2.9204 no . 1_545
H5 H8A 3.2333 no . 3_555
H5 H13 3.4752 no . 2_555
H8A O1 3.2597 no . 3_555
H8A O2 2.5059 no . 3_565
H8A C6 3.3454 no . 3_565
H8A H3C 3.2756 no . 3_565
H8A H5 3.2333 no . 3_555
H8A H8A 3.0430 no . 3_565
H8A H11 3.3088 no . 1_565
H8A H11 3.0124 no . 3_555
H8A H13 3.1272 no . 1_565
H8B O1 3.2455 no . 2_555
H8B O2 3.0481 no . 2_555
H8B C6 3.1005 no . 2_555
H8B C8 3.3647 no . 2_555
H8B C11 3.2239 no . 1_565
H8B C13 3.1121 no . 1_565
H8B H8B 2.6913 no . 2_555
H8B H11 2.6909 no . 1_565
H8B H13 2.4523 no . 1_565
H11 O1 3.3847 no . 3_555
H11 O2 3.1934 no . 1_545
H11 C6 3.4577 no . 3_555
H11 C8 3.4469 no . 1_545
H11 C11 3.5811 no . 2_555
H11 H8A 3.3088 no . 1_545
H11 H8A 3.0124 no . 3_555
H11 H8B 2.6909 no . 1_545
H11 H11 2.9881 no . 2_555
H13 O2 2.9564 no . 2_545
H13 N12 2.5903 no . 1_545
H13 C3 3.5741 no . 2_545
H13 C6 3.4756 no . 2_545
H13 C8 3.0606 no . 1_545
H13 C9 3.2597 no . 1_545
H13 C15 3.5380 no . 1_545
H13 H3B 3.0813 no . 2_545
H13 H3C 3.3983 no . 2_545
H13 H3C 3.3477 no . 3_555
H13 H5 3.4752 no . 2_555
H13 H8A 3.1272 no . 1_545
H13 H8B 2.4523 no . 1_545
H14 N10 3.2960 no . 2_555
H14 N10 2.7014 no . 5_445
H14 C3 3.5208 no . 3_555
H14 C4 3.5847 no . 3_555
H14 C7 3.4126 no . 2_555
H14 C7 3.0713 no . 5_445
H14 H3A 2.8795 no . 3_555
H14 H3A 3.2246 no . 5_445
H14 H3B 2.7193 no . 2_545
H14 H3B 3.5566 no . 5_445
H15 N10 3.3006 no . 3_555
H15 N10 2.6813 no . 5_455
H15 C3 3.5804 no . 5_445
H15 C4 3.5021 no . 2_555
H15 C7 3.3496 no . 2_555
H15 C7 3.2506 no . 3_555
H15 H3A 3.3452 no . 3_565
H15 H3A 2.9444 no . 5_445
H15 H3B 3.5544 no . 2_555
H15 H3B 3.3091 no . 5_445
H15 H3C 3.5757 no . 3_565

loop_
_geom_torsion_atom_site_label_1
_geom_torsion_atom_site_label_2
_geom_torsion_atom_site_label_3
_geom_torsion_atom_site_label_4
_geom_torsion
_geom_torsion_publ_flag
_geom_torsion_site_symmetry_1
_geom_torsion_site_symmetry_2
_geom_torsion_site_symmetry_3
_geom_torsion_site_symmetry_4
C6 O1 C8 C9 -169.06(10) no . . . .
C8 O1 C6 O2 2.80(17) no . . . .
C8 O1 C6 C5 -177.80(9) no . . . .
C9 N12 C15 C14 -0.61(18) no . . . .
C15 N12 C9 C8 -178.81(10) no . . . .
C15 N12 C9 C11 0.27(18) no . . . .
C3 C4 C5 C6 -1.2(3) no . . . .
C7 C4 C5 C6 178.73(11) no . . . .
C4 C5 C6 O1 172.03(12) no . . . .
C4 C5 C6 O2 -8.6(2) no . . . .
O1 C8 C9 N12 -178.49(10) no . . . .
O1 C8 C9 C11 2.45(17) no . . . .
N12 C9 C11 C13 0.15(19) no . . . .
C8 C9 C11 C13 179.11(11) no . . . .
C9 C11 C13 C14 -0.25(18) no . . . .
C11 C13 C14 C15 -0.06(18) no . . . .
C13 C14 C15 N12 0.51(19) no . . . .
